data_4309844
loop_
_publ_author_name
'Neil Burford'
'T. Stanley Cameron'
'Charles L. B. Macdonald'
'Katherine N. Robertson'
'Robert Schurko'
'Denise Walsh'
'Robert McDonald'
'Roderick E. Wasylishen'

_publ_contact_author_address
;
Department of Chemistry
Dalhousie University
Halifax, Nova Scotia
B3H 4J3
Canada
;
_publ_contact_author_email ' neil.burford@dal.ca '
_publ_contact_author_fax ' (902) 494-1310 '
_publ_contact_author_name ' Neil Burford'
_publ_contact_author_phone ' (902) 494-3190 '
_publ_section_title
;
Dissociation of
2,4-Bis(2,4,6-tri-tert-butylphenyl)-cyclo-1,3-dipnicta-2,4-diazanes (pnict
= P, As, Sb) Imposed by Substituent Steric Strain: A Cyclobutane/Olefin
Analogy
;
_journal_name_full 'Inorganic Chemistry'
_journal_page_first 8058
_journal_page_last 8064
_journal_paper_doi 10.1021/ic050770h
_journal_volume 44
_journal_year 2005
_chemical_formula_moiety 'C38 H58 F6 N2 O6 S2 Sb2'
_chemical_formula_sum 'C38 H58 F6 N2 O6 S2 Sb2'
_chemical_formula_weight 1060.48
_chemical_name_systematic
;
 ?
;
_space_group_IT_number 14
_symmetry_cell_setting monoclinic
_symmetry_space_group_name_Hall '-P 2yn'
_symmetry_space_group_name_H-M 'P 1 21/n 1'
_atom_sites_solution_hydrogens geom
_atom_sites_solution_primary direct
_atom_sites_solution_secondary difmap
_audit_creation_method SHELXL-97
_cell_angle_alpha 90.00
_cell_angle_beta 90.1491(10)
_cell_angle_gamma 90.00
_cell_formula_units_Z 2
_cell_length_a 11.4948(6)
_cell_length_b 16.5251(9)
_cell_length_c 12.0097(7)
_cell_measurement_reflns_used 8192
_cell_measurement_temperature 193(2)
_cell_measurement_theta_max 26.39
_cell_measurement_theta_min 2.00
_cell_volume 2281.3(2)
_computing_cell_refinement 'Bruker SAINT (Bruker, 1997)'
_computing_data_collection 'Bruker SMART (Bruker, 1997)'
_computing_data_reduction 'Bruker SAINT (Bruker, 1997)'
_computing_molecular_graphics 'Bruker SHELXTL (Bruker, 1997)'
_computing_publication_material 'Bruker SHELXTL (Bruker, 1997)'
_computing_structure_refinement 'SHELXL-97 (Sheldrick, 1997)'
_computing_structure_solution 'SHELXS-97 (Sheldrick, 1990)'
_diffrn_ambient_temperature 193(2)
_diffrn_detector_area_resol_mean 8.192
_diffrn_measured_fraction_theta_full 0.998
_diffrn_measured_fraction_theta_max 0.998
_diffrn_measurement_device_type 'Bruker P4/RA diffractometer/SMART 1000 CCD area detector'
_diffrn_measurement_method '\f and\w scans'
_diffrn_radiation_monochromator graphite
_diffrn_radiation_source 'fine-focus rotating anode'
_diffrn_radiation_type MoK\a
_diffrn_radiation_wavelength 0.71073
_diffrn_reflns_av_R_equivalents 0.0259
_diffrn_reflns_av_sigmaI/netI 0.0263
_diffrn_reflns_limit_h_max 14
_diffrn_reflns_limit_h_min -8
_diffrn_reflns_limit_k_max 16
_diffrn_reflns_limit_k_min -20
_diffrn_reflns_limit_l_max 15
_diffrn_reflns_limit_l_min -14
_diffrn_reflns_number 11130
_diffrn_reflns_theta_full 26.39
_diffrn_reflns_theta_max 26.39
_diffrn_reflns_theta_min 2.10
_diffrn_standards_decay_% 0
_diffrn_standards_interval_time 0
_diffrn_standards_number 0
_exptl_absorpt_coefficient_mu 1.343
_exptl_absorpt_correction_T_max 0.7239
_exptl_absorpt_correction_T_min 0.5715
_exptl_absorpt_correction_type multi-scan
_exptl_absorpt_process_details 'SADABS (Sheldrick, 1996)'
_exptl_crystal_colour orange
_exptl_crystal_density_diffrn 1.544
_exptl_crystal_density_method 'not measured'
_exptl_crystal_description prism
_exptl_crystal_F_000 1072
_exptl_crystal_size_max 0.45
_exptl_crystal_size_mid 0.37
_exptl_crystal_size_min 0.24
_refine_diff_density_max 1.578
_refine_diff_density_min -1.081
_refine_diff_density_rms 0.130
_refine_ls_extinction_method none
_refine_ls_goodness_of_fit_ref 1.292
_refine_ls_hydrogen_treatment constr
_refine_ls_matrix_type full
_refine_ls_number_parameters 253
_refine_ls_number_reflns 4673
_refine_ls_number_restraints 0
_refine_ls_restrained_S_all 1.292
_refine_ls_R_factor_all 0.0526
_refine_ls_R_factor_gt 0.0493
_refine_ls_shift/su_max 0.000
_refine_ls_shift/su_mean 0.000
_refine_ls_structure_factor_coef Fsqd
_refine_ls_weighting_details 'calc w=1/[\s^2^(Fo^2^)+(0.0000P)^2^+17.5770P] where P=(Fo^2^+2Fc^2^)/3'
_refine_ls_weighting_scheme calc
_refine_ls_wR_factor_gt 0.1226
_refine_ls_wR_factor_ref 0.1238
_reflns_number_gt 4319
_reflns_number_total 4673
_reflns_threshold_expression I>2\s(I)
_cod_data_source_file ic050770hsi20050513_022640_4.cif
_cod_data_source_block '[Mes*NSbOTf]2'
_cod_depositor_comments
;
The following automatic conversions were performed:
'_symmetry_cell_setting' value 'Monoclinic' changed to 'monoclinic'
according to '/home/saulius/struct/CIF-dictionaries/cif_core.dic'
dictionary named 'cif_core.dic' version 2.4.1 from 2010-06-29.

Automatic conversion script
Id: cif_fix_enum 1527 2010-12-29 10:47:43Z saulius 
;
_cod_original_sg_symbol_H-M 'P 21/n'
_cod_database_code 4309844

loop_
_symmetry_equiv_pos_as_xyz
'x, y, z'
'-x+1/2, y+1/2, -z+1/2'
'-x, -y, -z'
'x-1/2, -y-1/2, z-1/2'

loop_
_atom_site_label
_atom_site_type_symbol
_atom_site_fract_x
_atom_site_fract_y
_atom_site_fract_z
_atom_site_U_iso_or_equiv
_atom_site_adp_type
_atom_site_occupancy
_atom_site_symmetry_multiplicity
_atom_site_calc_flag
_atom_site_refinement_flags
_atom_site_disorder_assembly
_atom_site_disorder_group
Sb Sb -0.07793(3) 0.42289(2) -0.00480(3) 0.02305(12) Uani 1 1 d . . .
S S 0.05467(16) 0.25817(10) -0.05742(15) 0.0387(4) Uani 1 1 d . . .
F1 F 0.0140(6) 0.1188(3) 0.0291(7) 0.110(3) Uani 1 1 d . . .
F2 F -0.0702(5) 0.2195(4) 0.1139(5) 0.089(2) Uani 1 1 d . . .
F3 F 0.1110(6) 0.2001(4) 0.1343(5) 0.0886(19) Uani 1 1 d . . .
O1 O 0.0644(4) 0.3394(3) -0.0026(4) 0.0329(10) Uani 1 1 d . . .
O2 O 0.1613(6) 0.2313(4) -0.0999(6) 0.0696(18) Uani 1 1 d . . .
O3 O -0.0484(5) 0.2533(4) -0.1240(5) 0.0586(15) Uani 1 1 d . . .
N N 0.0043(4) 0.4951(3) 0.1073(4) 0.0236(10) Uani 1 1 d . . .
C1 C 0.0253(7) 0.1954(5) 0.0628(8) 0.056(2) Uani 1 1 d . . .
C11 C 0.0177(5) 0.4577(4) 0.2172(5) 0.0268(12) Uani 1 1 d . . .
C12 C -0.0848(5) 0.4392(4) 0.2772(5) 0.0271(12) Uani 1 1 d . . .
C13 C -0.0774(5) 0.3763(4) 0.3554(5) 0.0297(13) Uani 1 1 d . . .
H13 H -0.1473 0.3572 0.3881 0.036 Uiso 1 1 calc R . .
C14 C 0.0255(6) 0.3409(4) 0.3870(5) 0.0330(14) Uani 1 1 d . . .
C15 C 0.1267(6) 0.3721(4) 0.3421(5) 0.0336(14) Uani 1 1 d . . .
H15 H 0.1991 0.3524 0.3694 0.040 Uiso 1 1 calc R . .
C16 C 0.1280(5) 0.4315(4) 0.2580(5) 0.0271(12) Uani 1 1 d . . .
C17 C -0.2024(5) 0.4856(4) 0.2723(5) 0.0340(14) Uani 1 1 d . . .
C18 C -0.1929(6) 0.5710(5) 0.2214(6) 0.0433(17) Uani 1 1 d . . .
H18A H -0.1322 0.6015 0.2604 0.052 Uiso 1 1 calc R . .
H18B H -0.2676 0.5991 0.2291 0.052 Uiso 1 1 calc R . .
H18C H -0.1730 0.5666 0.1424 0.052 Uiso 1 1 calc R . .
C19 C -0.2976(6) 0.4381(5) 0.2149(7) 0.0465(18) Uani 1 1 d . . .
H19A H -0.3028 0.3840 0.2479 0.056 Uiso 1 1 calc R . .
H19B H -0.2798 0.4333 0.1354 0.056 Uiso 1 1 calc R . .
H19C H -0.3721 0.4662 0.2241 0.056 Uiso 1 1 calc R . .
C20 C -0.2406(7) 0.5007(5) 0.3951(6) 0.0474(19) Uani 1 1 d . . .
H20A H -0.1806 0.5322 0.4338 0.057 Uiso 1 1 calc R . .
H20B H -0.2510 0.4486 0.4329 0.057 Uiso 1 1 calc R . .
H20C H -0.3141 0.5307 0.3958 0.057 Uiso 1 1 calc R . .
C21 C 0.0268(7) 0.2701(5) 0.4712(6) 0.0445(17) Uani 1 1 d . . .
C22 C 0.1497(7) 0.2490(6) 0.5076(8) 0.065(3) Uani 1 1 d . . .
H22A H 0.1855 0.2962 0.5434 0.078 Uiso 1 1 calc R . .
H22B H 0.1956 0.2334 0.4425 0.078 Uiso 1 1 calc R . .
H22C H 0.1473 0.2039 0.5605 0.078 Uiso 1 1 calc R . .
C23 C -0.0458(8) 0.2918(6) 0.5728(6) 0.057(2) Uani 1 1 d . . .
H23A H -0.1251 0.3056 0.5492 0.068 Uiso 1 1 calc R . .
H23B H -0.0109 0.3384 0.6109 0.068 Uiso 1 1 calc R . .
H23C H -0.0483 0.2456 0.6238 0.068 Uiso 1 1 calc R . .
C24 C -0.0275(8) 0.1960(5) 0.4144(7) 0.057(2) Uani 1 1 d . . .
H24A H -0.1069 0.2090 0.3904 0.069 Uiso 1 1 calc R . .
H24B H -0.0296 0.1507 0.4671 0.069 Uiso 1 1 calc R . .
H24C H 0.0192 0.1809 0.3495 0.069 Uiso 1 1 calc R . .
C25 C 0.2435(5) 0.4688(4) 0.2217(5) 0.0337(14) Uani 1 1 d . . .
C26 C 0.2358(6) 0.5612(4) 0.2377(6) 0.0401(16) Uani 1 1 d . . .
H26A H 0.3098 0.5861 0.2162 0.048 Uiso 1 1 calc R . .
H26B H 0.2196 0.5733 0.3160 0.048 Uiso 1 1 calc R . .
H26C H 0.1732 0.5829 0.1910 0.048 Uiso 1 1 calc R . .
C27 C 0.2793(6) 0.4449(5) 0.1018(6) 0.0397(16) Uani 1 1 d . . .
H27A H 0.3547 0.4693 0.0841 0.048 Uiso 1 1 calc R . .
H27B H 0.2205 0.4643 0.0490 0.048 Uiso 1 1 calc R . .
H27C H 0.2853 0.3858 0.0964 0.048 Uiso 1 1 calc R . .
C28 C 0.3459(6) 0.4424(5) 0.2965(6) 0.050(2) Uani 1 1 d . . .
H28A H 0.4178 0.4676 0.2698 0.060 Uiso 1 1 calc R . .
H28B H 0.3538 0.3834 0.2939 0.060 Uiso 1 1 calc R . .
H28C H 0.3312 0.4595 0.3733 0.060 Uiso 1 1 calc R . .

loop_
_atom_site_aniso_label
_atom_site_aniso_U_11
_atom_site_aniso_U_22
_atom_site_aniso_U_33
_atom_site_aniso_U_23
_atom_site_aniso_U_13
_atom_site_aniso_U_12
Sb 0.02274(19) 0.0226(2) 0.02385(19) 0.00087(15) 0.00180(13) -0.00248(15)
S 0.0476(10) 0.0295(8) 0.0391(9) -0.0048(7) 0.0037(7) 0.0018(7)
F1 0.109(5) 0.035(3) 0.187(8) 0.033(4) 0.014(5) -0.013(3)
F2 0.064(3) 0.117(5) 0.087(4) 0.055(4) 0.030(3) 0.021(3)
F3 0.088(4) 0.094(5) 0.083(4) 0.035(4) -0.017(3) 0.023(4)
O1 0.030(2) 0.025(2) 0.044(3) -0.0037(19) 0.0004(19) 0.0016(18)
O2 0.065(4) 0.055(4) 0.089(5) -0.004(3) 0.031(3) 0.016(3)
O3 0.073(4) 0.057(4) 0.046(3) -0.017(3) -0.018(3) 0.006(3)
N 0.026(2) 0.025(2) 0.020(2) -0.0005(19) -0.0002(19) -0.0025(19)
C1 0.044(4) 0.043(5) 0.080(6) 0.023(4) 0.001(4) 0.003(3)
C11 0.028(3) 0.028(3) 0.024(3) -0.005(2) 0.004(2) -0.003(2)
C12 0.030(3) 0.029(3) 0.023(3) -0.004(2) 0.003(2) -0.001(2)
C13 0.032(3) 0.031(3) 0.026(3) 0.004(2) 0.009(2) -0.002(3)
C14 0.037(3) 0.031(3) 0.031(3) 0.004(3) 0.003(3) 0.000(3)
C15 0.029(3) 0.036(4) 0.035(3) 0.003(3) 0.001(3) 0.001(3)
C16 0.029(3) 0.028(3) 0.024(3) -0.001(2) 0.000(2) 0.002(2)
C17 0.028(3) 0.042(4) 0.032(3) 0.003(3) 0.006(3) 0.002(3)
C18 0.046(4) 0.044(4) 0.040(4) 0.001(3) 0.015(3) 0.016(3)
C19 0.032(4) 0.053(5) 0.055(5) 0.001(4) 0.009(3) 0.000(3)
C20 0.054(5) 0.057(5) 0.031(4) 0.004(3) 0.011(3) 0.015(4)
C21 0.046(4) 0.038(4) 0.050(4) 0.014(3) 0.013(3) 0.005(3)
C22 0.053(5) 0.071(6) 0.072(6) 0.045(5) 0.001(4) 0.010(4)
C23 0.071(6) 0.064(5) 0.036(4) 0.021(4) 0.008(4) 0.005(4)
C24 0.078(6) 0.040(4) 0.054(5) 0.012(4) 0.016(4) -0.001(4)
C25 0.027(3) 0.044(4) 0.030(3) 0.002(3) 0.003(3) 0.001(3)
C26 0.039(4) 0.047(4) 0.034(4) -0.005(3) -0.002(3) -0.010(3)
C27 0.035(3) 0.046(4) 0.037(4) 0.006(3) 0.009(3) 0.002(3)
C28 0.026(3) 0.075(6) 0.049(4) 0.013(4) 0.002(3) -0.002(3)

loop_
_atom_type_symbol
_atom_type_description
_atom_type_scat_dispersion_real
_atom_type_scat_dispersion_imag
_atom_type_scat_source
C C 0.0033 0.0016 'International Tables Vol C Tables 4.2.6.8 and 6.1.1.4'
H H 0.0000 0.0000 'International Tables Vol C Tables 4.2.6.8 and 6.1.1.4'
N N 0.0061 0.0033 'International Tables Vol C Tables 4.2.6.8 and 6.1.1.4'
O O 0.0106 0.0060 'International Tables Vol C Tables 4.2.6.8 and 6.1.1.4'
F F 0.0171 0.0103 'International Tables Vol C Tables 4.2.6.8 and 6.1.1.4'
S S 0.1246 0.1234 'International Tables Vol C Tables 4.2.6.8 and 6.1.1.4'
Sb Sb -0.5866 1.5461 'International Tables Vol C Tables 4.2.6.8 and 6.1.1.4'

loop_
_geom_angle_atom_site_label_1
_geom_angle_atom_site_label_2
_geom_angle_atom_site_label_3
_geom_angle
_geom_angle_site_symmetry_1
_geom_angle_site_symmetry_3
_geom_angle_publ_flag
N Sb N 79.3(2) 3_565 . ?
N Sb O1 96.82(18) 3_565 . ?
N Sb O1 90.92(18) . . ?
N Sb Sb 39.80(13) 3_565 3_565 ?
N Sb Sb 39.54(13) . 3_565 ?
O1 Sb Sb 95.01(11) . 3_565 ?
O2 S O3 120.2(4) . . ?
O2 S O1 112.3(3) . . ?
O3 S O1 110.9(3) . . ?
O2 S C1 105.9(4) . . ?
O3 S C1 104.9(4) . . ?
O1 S C1 100.2(4) . . ?
S O1 Sb 121.1(3) . . ?
C11 N Sb 142.1(4) . 3_565 ?
C11 N Sb 113.4(4) . . ?
Sb N Sb 100.7(2) 3_565 . ?
F3 C1 F2 107.6(8) . . ?
F3 C1 F1 109.2(7) . . ?
F2 C1 F1 110.3(8) . . ?
F3 C1 S 110.3(6) . . ?
F2 C1 S 110.8(5) . . ?
F1 C1 S 108.6(7) . . ?
C12 C11 C16 120.0(5) . . ?
C12 C11 N 117.6(5) . . ?
C16 C11 N 122.0(5) . . ?
C13 C12 C11 116.8(6) . . ?
C13 C12 C17 116.2(5) . . ?
C11 C12 C17 126.8(5) . . ?
C14 C13 C12 123.5(6) . . ?
C13 C14 C15 117.3(6) . . ?
C13 C14 C21 120.7(6) . . ?
C15 C14 C21 122.0(6) . . ?
C14 C15 C16 123.3(6) . . ?
C15 C16 C11 116.6(5) . . ?
C15 C16 C25 119.7(5) . . ?
C11 C16 C25 123.5(5) . . ?
C19 C17 C18 110.3(6) . . ?
C19 C17 C12 112.9(6) . . ?
C18 C17 C12 113.8(5) . . ?
C19 C17 C20 108.0(6) . . ?
C18 C17 C20 104.4(6) . . ?
C12 C17 C20 106.9(5) . . ?
C22 C21 C23 109.6(7) . . ?
C22 C21 C24 108.8(7) . . ?
C23 C21 C24 108.7(7) . . ?
C22 C21 C14 111.7(6) . . ?
C23 C21 C14 110.0(6) . . ?
C24 C21 C14 108.0(6) . . ?
C16 C25 C28 112.5(5) . . ?
C16 C25 C26 108.3(5) . . ?
C28 C25 C26 104.5(6) . . ?
C16 C25 C27 113.3(5) . . ?
C28 C25 C27 105.4(6) . . ?
C26 C25 C27 112.5(6) . . ?

loop_
_geom_bond_atom_site_label_1
_geom_bond_atom_site_label_2
_geom_bond_distance
_geom_bond_site_symmetry_2
_geom_bond_publ_flag
Sb N 2.019(5) 3_565 ?
Sb N 2.030(5) . ?
Sb O1 2.140(4) . ?
Sb Sb 3.1172(7) 3_565 ?
S O2 1.401(6) . ?
S O3 1.430(6) . ?
S O1 1.499(4) . ?
S C1 1.811(9) . ?
F1 C1 1.335(11) . ?
F2 C1 1.320(10) . ?
F3 C1 1.307(10) . ?
N C11 1.465(7) . ?
N Sb 2.019(5) 3_565 ?
C11 C12 1.416(8) . ?
C11 C16 1.425(8) . ?
C12 C13 1.404(8) . ?
C12 C17 1.555(8) . ?
C13 C14 1.372(9) . ?
C14 C15 1.383(9) . ?
C14 C21 1.546(9) . ?
C15 C16 1.409(9) . ?
C16 C25 1.528(8) . ?
C17 C19 1.512(10) . ?
C17 C18 1.541(10) . ?
C17 C20 1.559(9) . ?
C21 C22 1.519(11) . ?
C21 C23 1.523(11) . ?
C21 C24 1.534(12) . ?
C25 C28 1.541(9) . ?
C25 C26 1.542(10) . ?
C25 C27 1.550(9) . ?

loop_
_geom_torsion_atom_site_label_1
_geom_torsion_atom_site_label_2
_geom_torsion_atom_site_label_3
_geom_torsion_atom_site_label_4
_geom_torsion
_geom_torsion_site_symmetry_1
_geom_torsion_site_symmetry_2
_geom_torsion_site_symmetry_3
_geom_torsion_site_symmetry_4
_geom_torsion_publ_flag
O2 S O1 Sb 148.2(4) . . . . ?
O3 S O1 Sb 10.6(4) . . . . ?
C1 S O1 Sb -99.8(4) . . . . ?
N Sb O1 S -110.9(3) 3_565 . . . ?
N Sb O1 S 169.7(3) . . . . ?
Sb Sb O1 S -150.9(3) 3_565 . . . ?
N Sb N C11 -163.1(5) 3_565 . . . ?
O1 Sb N C11 -66.4(4) . . . . ?
Sb Sb N C11 -163.1(5) 3_565 . . . ?
N Sb N Sb 0.0 3_565 . . 3_565 ?
O1 Sb N Sb 96.8(2) . . . 3_565 ?
O2 S C1 F3 56.6(8) . . . . ?
O3 S C1 F3 -175.2(6) . . . . ?
O1 S C1 F3 -60.2(7) . . . . ?
O2 S C1 F2 175.7(7) . . . . ?
O3 S C1 F2 -56.1(8) . . . . ?
O1 S C1 F2 58.9(7) . . . . ?
O2 S C1 F1 -63.0(7) . . . . ?
O3 S C1 F1 65.2(7) . . . . ?
O1 S C1 F1 -179.8(6) . . . . ?
Sb N C11 C12 143.9(5) 3_565 . . . ?
Sb N C11 C12 -63.7(6) . . . . ?
Sb N C11 C16 -43.5(9) 3_565 . . . ?
Sb N C11 C16 108.9(5) . . . . ?
C16 C11 C12 C13 -18.5(8) . . . . ?
N C11 C12 C13 154.2(5) . . . . ?
C16 C11 C12 C17 156.4(6) . . . . ?
N C11 C12 C17 -30.9(9) . . . . ?
C11 C12 C13 C14 9.7(9) . . . . ?
C17 C12 C13 C14 -165.8(6) . . . . ?
C12 C13 C14 C15 2.9(10) . . . . ?
C12 C13 C14 C21 -178.3(6) . . . . ?
C13 C14 C15 C16 -7.0(10) . . . . ?
C21 C14 C15 C16 174.2(6) . . . . ?
C14 C15 C16 C11 -1.7(9) . . . . ?
C14 C15 C16 C25 173.8(6) . . . . ?
C12 C11 C16 C15 14.8(8) . . . . ?
N C11 C16 C15 -157.6(6) . . . . ?
C12 C11 C16 C25 -160.5(6) . . . . ?
N C11 C16 C25 27.1(9) . . . . ?
C13 C12 C17 C19 -75.4(7) . . . . ?
C11 C12 C17 C19 109.7(7) . . . . ?
C13 C12 C17 C18 158.0(6) . . . . ?
C11 C12 C17 C18 -17.0(9) . . . . ?
C13 C12 C17 C20 43.3(8) . . . . ?
C11 C12 C17 C20 -131.7(7) . . . . ?
C13 C14 C21 C22 -171.2(7) . . . . ?
C15 C14 C21 C22 7.6(10) . . . . ?
C13 C14 C21 C23 -49.3(9) . . . . ?
C15 C14 C21 C23 129.5(7) . . . . ?
C13 C14 C21 C24 69.2(8) . . . . ?
C15 C14 C21 C24 -112.0(8) . . . . ?
C15 C16 C25 C28 -7.6(9) . . . . ?
C11 C16 C25 C28 167.5(6) . . . . ?
C15 C16 C25 C26 -122.7(6) . . . . ?
C11 C16 C25 C26 52.5(8) . . . . ?
C15 C16 C25 C27 111.8(7) . . . . ?
C11 C16 C25 C27 -73.1(8) . . . . ?
